data_9010869
loop_
_publ_author_name
'Chon, C.-M.'
'Lee, C.-K.'
'Song, Y.'
'Kim, S. A.'

_publ_section_title
;
 Structural changes and oxidation of ferroan phlogopite with increasing
 temperature: in situ neutron powder diffraction and Fourier transform
 infrared spectroscopy
 Sample: T = 700 C
;
_journal_name_full 'Physics and Chemistry of Minerals'
_journal_page_first 289
_journal_page_last 299
_journal_paper_doi 10.1007/s00269-005-0045-y
_journal_volume 33
_journal_year 2006
_chemical_compound_source 'Quebec, Canada'
_chemical_formula_sum 'Al1.42 F0.2 Fe0.42 H1.8 K Mg2.28 O11.8 Si2.76 Ti0.12'
_chemical_name_mineral Phlogopite
_space_group_IT_number 12
_symmetry_space_group_name_Hall '-C 2y'
_symmetry_space_group_name_H-M 'C 1 2/m 1'
_cell_angle_alpha 90
_cell_angle_beta 100.075
_cell_angle_gamma 90
_cell_length_a 5.3497
_cell_length_b 9.2660
_cell_length_c 10.3250
_cell_formula_units_Z 2
_cell_volume 503.921
_database_code_amcsd 0009039
_diffrn_ambient_temperature 973.15
_exptl_crystal_density_diffrn 2.860
_cod_original_formula_sum 'K Mg2.28 Fe.42 Al1.42 Ti.12 Si2.76 O11.8 H1.8 F.2'
_cod_database_code 9010869

loop_
_space_group_symop_operation_xyz
x,y,z
1/2+x,1/2+y,z
x,-y,z
1/2+x,1/2-y,z
-x,y,-z
1/2-x,1/2+y,-z
-x,-y,-z
1/2-x,1/2-y,-z

loop_
_atom_site_label
_atom_site_fract_x
_atom_site_fract_y
_atom_site_fract_z
_atom_site_occupancy
_atom_site_U_iso_or_equiv
K 0.00000 0.50000 0.00000 1.00000 0.08232
MgM1 0.00000 0.00000 0.50000 0.76000 0.01393
FeM1 0.00000 0.00000 0.50000 0.14000 0.01393
AlM1 0.00000 0.00000 0.50000 0.06000 0.01393
TiM1 0.00000 0.00000 0.50000 0.04000 0.01393
MgM2 0.00000 0.33360 0.50000 0.76000 0.02153
FeM2 0.00000 0.33360 0.50000 0.14000 0.02153
AlM2 0.00000 0.33360 0.50000 0.06000 0.02153
TiM2 0.00000 0.33360 0.50000 0.04000 0.02153
SiT 0.08100 0.16500 0.22390 0.69000 0.01862
AlT 0.08100 0.16500 0.22390 0.31000 0.01862
O1 0.04200 0.00000 0.16500 1.00000 0.03293
O2 0.31500 0.24260 0.17340 1.00000 0.04179
O3 0.12600 0.16820 0.39140 1.00000 0.01963
O4 0.13100 0.50000 0.40240 0.90000 0.03800
H 0.06300 0.50000 0.31200 0.90000 0.50281
F 0.13100 0.50000 0.40240 0.10000 0.03800

loop_
_cod_related_entry_id
_cod_related_entry_database
_cod_related_entry_code
1 AMCSD 0009039
